data_7053661
loop_
_publ_author_name
'Schulz, Ji\<r\'i'
'Gyepes, R\'obert'
'C\'isa\<rov\'a, Ivana'
'\<St\<epni\<cka, Petr'

_publ_section_title
;
 Synthesis, structural characterisation and bonding in an anionic
 hexavanadate bearing redox-active ferrocenyl groups at the periphery
;
_journal_issue 12
_journal_name_full 'New Journal of Chemistry'
_journal_page_first 2749
_journal_paper_doi 10.1039/c0nj00421a
_journal_volume 34
_journal_year 2010
_chemical_formula_moiety 'C15 H19 Fe N O4, 0.5 (C4 H8 O2)'
_chemical_formula_sum 'C17 H23 Fe N O5'
_chemical_formula_weight 377.21
_chemical_name_systematic
;
?
;
_space_group_IT_number 15
_symmetry_cell_setting monoclinic
_symmetry_space_group_name_Hall '-C 2yc'
_symmetry_space_group_name_H-M 'C 1 2/c 1'
_atom_sites_solution_hydrogens mixed
_atom_sites_solution_primary direct
_atom_sites_solution_secondary difmap
_audit_creation_method SHELXL-97
_cell_angle_alpha 90.00
_cell_angle_beta 103.1641(9)
_cell_angle_gamma 90.00
_cell_formula_units_Z 8
_cell_length_a 29.2486(4)
_cell_length_b 10.19960(10)
_cell_length_c 11.81370(10)
_cell_measurement_reflns_used 4149
_cell_measurement_temperature 150(2)
_cell_measurement_theta_max 27.48
_cell_measurement_theta_min 1.00
_cell_volume 3431.70(7)
_computing_cell_refinement 'HKL Scalepack (Otwinowski & Minor, 1997)'
_computing_data_collection 'Collect (Nonius BV, 1997-2000)'
_computing_data_reduction 'HKL Denzo and Scalepack (Otwinowski & Minor, 1997)'
_computing_molecular_graphics 'PLATON (Spek, 2001)'
_computing_publication_material 'PLATON (Spek, 2001)'
_computing_structure_refinement 'SHELXL-97 (Sheldrick, 1997)'
_computing_structure_solution 'SIR97 (Altomare et al., 1994)'
_diffrn_ambient_temperature 150(2)
_diffrn_detector_area_resol_mean 9.091
_diffrn_measured_fraction_theta_full 0.998
_diffrn_measured_fraction_theta_max 0.998
_diffrn_measurement_device_type KappaCCD
_diffrn_measurement_method '\w and \p scans to fill the Ewald sphere'
_diffrn_radiation_monochromator 'horizontally mounted graphite crystal'
_diffrn_radiation_source 'fine-focus sealed tube'
_diffrn_radiation_type MoK\a
_diffrn_radiation_wavelength 0.71073
_diffrn_reflns_av_R_equivalents 0.029
_diffrn_reflns_av_sigmaI/netI 0.0144
_diffrn_reflns_limit_h_max 37
_diffrn_reflns_limit_h_min -37
_diffrn_reflns_limit_k_max 13
_diffrn_reflns_limit_k_min -13
_diffrn_reflns_limit_l_max 15
_diffrn_reflns_limit_l_min -15
_diffrn_reflns_number 45736
_diffrn_reflns_theta_full 27.47
_diffrn_reflns_theta_max 27.47
_diffrn_reflns_theta_min 2.12
_diffrn_standards_number 0
_exptl_absorpt_coefficient_mu 0.905
_exptl_absorpt_correction_type none
_exptl_crystal_colour brown
_exptl_crystal_density_diffrn 1.460
_exptl_crystal_density_method 'not measured'
_exptl_crystal_description plate
_exptl_crystal_F_000 1584
_exptl_crystal_size_max 0.40
_exptl_crystal_size_mid 0.32
_exptl_crystal_size_min 0.20
_refine_diff_density_max 0.575
_refine_diff_density_min -0.518
_refine_diff_density_rms 0.054
_refine_ls_extinction_method none
_refine_ls_goodness_of_fit_ref 1.032
_refine_ls_hydrogen_treatment constr
_refine_ls_matrix_type full
_refine_ls_number_parameters 214
_refine_ls_number_reflns 3930
_refine_ls_number_restraints 0
_refine_ls_restrained_S_all 1.032
_refine_ls_R_factor_all 0.0330
_refine_ls_R_factor_gt 0.0302
_refine_ls_shift/su_max 0.001
_refine_ls_shift/su_mean 0.000
_refine_ls_structure_factor_coef Fsqd
_refine_ls_weighting_details 'calc w=1/[\s^2^(Fo^2^)+(0.0377P)^2^+5.0673P] where P=(Fo^2^+2Fc^2^)/3'
_refine_ls_weighting_scheme calc
_refine_ls_wR_factor_gt 0.0772
_refine_ls_wR_factor_ref 0.0791
_reflns_number_gt 3622
_reflns_number_total 3930
_reflns_threshold_expression >2sigma(I)
_cod_data_source_file c0nj00421a.txt
_cod_data_source_block js89
_cod_depositor_comments
;
The following automatic conversions were performed:

'_atom_sites_solution_hydrogens' value 'difmap+geom' was changed to
'mixed'.

Automatic conversion script
Id: cif_fix_values 6452 2018-10-05 10:23:21Z andrius 
;
_cod_original_cell_volume 3431.70(8)
_cod_original_sg_symbol_H-M C2/c
_cod_database_code 7053661

loop_
_symmetry_equiv_pos_as_xyz
'x, y, z'
'-x, y, -z+1/2'
'x+1/2, y+1/2, z'
'-x+1/2, y+1/2, -z+1/2'
'-x, -y, -z'
'x, -y, z-1/2'
'-x+1/2, -y+1/2, -z'
'x+1/2, -y+1/2, z-1/2'

loop_
_atom_site_label
_atom_site_type_symbol
_atom_site_fract_x
_atom_site_fract_y
_atom_site_fract_z
_atom_site_U_iso_or_equiv
_atom_site_adp_type
_atom_site_occupancy
_atom_site_symmetry_multiplicity
_atom_site_calc_flag
_atom_site_refinement_flags
Fe Fe 0.181994(7) 0.03986(2) 0.221824(18) 0.02026(8) Uani 1 1 d .
N N 0.13833(4) 0.38804(12) 0.26135(10) 0.0172(2) Uani 1 1 d .
H1N H 0.1322 0.3885 0.1806 0.021 Uiso 1 1 d R
O1 O 0.18171(4) 0.31391(11) 0.43395(9) 0.0250(2) Uani 1 1 d .
O2 O 0.14161(4) 0.51358(12) 0.51720(9) 0.0257(2) Uani 1 1 d .
H2O H 0.1576 0.4411 0.5140 0.031 Uiso 1 1 d R
O3 O 0.03735(4) 0.44343(13) 0.39594(9) 0.0278(3) Uani 1 1 d .
H3O H 0.0489 0.4706 0.4673 0.033 Uiso 1 1 d R
O4 O 0.05438(4) 0.46651(12) 0.11313(9) 0.0274(3) Uani 1 1 d .
H4O H 0.0305 0.4529 0.1382 0.033 Uiso 1 1 d R
C1 C 0.19988(5) 0.22905(14) 0.26443(12) 0.0189(3) Uani 1 1 d .
C2 C 0.19535(6) 0.20821(15) 0.14195(13) 0.0236(3) Uani 1 1 d .
H2 H 0.1747 0.2512 0.0820 0.028 Uiso 1 1 calc R
C3 C 0.22840(6) 0.10946(16) 0.12944(15) 0.0289(3) Uani 1 1 d .
H3 H 0.2331 0.0767 0.0595 0.035 Uiso 1 1 calc R
C4 C 0.25289(6) 0.06971(17) 0.24244(16) 0.0296(3) Uani 1 1 d .
H4 H 0.2763 0.0063 0.2589 0.036 Uiso 1 1 calc R
C5 C 0.23563(5) 0.14298(16) 0.32557(14) 0.0250(3) Uani 1 1 d .
H5 H 0.2458 0.1363 0.4059 0.030 Uiso 1 1 calc R
C6 C 0.11564(6) 0.00618(19) 0.24360(18) 0.0348(4) Uani 1 1 d .
H6 H 0.0948 0.0694 0.2581 0.042 Uiso 1 1 calc R
C7 C 0.11974(7) -0.0382(2) 0.13283(18) 0.0448(5) Uani 1 1 d .
H7 H 0.1020 -0.0095 0.0616 0.054 Uiso 1 1 calc R
C8 C 0.15565(8) -0.1340(2) 0.1497(2) 0.0495(6) Uani 1 1 d .
H8 H 0.1656 -0.1795 0.0915 0.059 Uiso 1 1 calc R
C9 C 0.17363(8) -0.14849(18) 0.2703(2) 0.0459(5) Uani 1 1 d .
H9 H 0.1977 -0.2048 0.3056 0.055 Uiso 1 1 calc R
C10 C 0.14875(7) -0.06248(19) 0.32791(17) 0.0377(4) Uani 1 1 d .
H10 H 0.1534 -0.0528 0.4080 0.045 Uiso 1 1 calc R
C11 C 0.17232(5) 0.31338(13) 0.32582(12) 0.0173(3) Uani 1 1 d .
C12 C 0.10474(5) 0.46667(14) 0.30875(12) 0.0171(3) Uani 1 1 d .
C13 C 0.12910(5) 0.56470(15) 0.40285(13) 0.0233(3) Uani 1 1 d .
H13A H 0.1573 0.5970 0.3820 0.028 Uiso 1 1 calc R
H13B H 0.1084 0.6390 0.4025 0.028 Uiso 1 1 calc R
C14 C 0.07203(5) 0.37269(15) 0.35401(12) 0.0207(3) Uani 1 1 d .
H14A H 0.0568 0.3145 0.2918 0.025 Uiso 1 1 calc R
H14B H 0.0903 0.3195 0.4162 0.025 Uiso 1 1 calc R
C15 C 0.07660(5) 0.54802(16) 0.20784(13) 0.0238(3) Uani 1 1 d .
H15A H 0.0529 0.5984 0.2345 0.029 Uiso 1 1 calc R
H15B H 0.0974 0.6092 0.1817 0.029 Uiso 1 1 calc R
O91 O 0.01434(14) 0.0097(4) 0.3373(3) 0.0644(9) Uiso 0.50 1 d P
O92 O -0.00678(12) -0.1771(2) 0.2398(4) 0.0419(7) Uiso 0.50 1 d P
C91 C 0.00597(17) -0.1047(5) 0.3352(5) 0.0378(11) Uiso 0.50 1 d P
C92 C 0.0048(2) -0.1918(6) 0.4459(5) 0.0569(14) Uiso 0.50 1 d P
H92A H -0.0029 -0.2798 0.4197 0.085 Uiso 0.50 1 d PR
H92B H -0.0187 -0.1591 0.4835 0.085 Uiso 0.50 1 d PR
H92C H 0.0348 -0.1910 0.4999 0.085 Uiso 0.50 1 d PR
C93 C -0.01064(18) -0.1101(5) 0.1282(5) 0.0439(13) Uiso 0.50 1 d P
H93B H -0.0342 -0.0417 0.1191 0.053 Uiso 0.50 1 d PR
H93A H 0.0190 -0.0695 0.1253 0.053 Uiso 0.50 1 d PR
C94 C -0.0225(2) -0.1968(6) 0.0396(5) 0.0618(15) Uiso 0.50 1 d P
H94A H -0.0251 -0.1523 -0.0332 0.093 Uiso 0.50 1 d PR
H94B H -0.0522 -0.2360 0.0417 0.093 Uiso 0.50 1 d PR
H94C H 0.0011 -0.2637 0.0478 0.093 Uiso 0.50 1 d PR

loop_
_atom_site_aniso_label
_atom_site_aniso_U_11
_atom_site_aniso_U_22
_atom_site_aniso_U_33
_atom_site_aniso_U_23
_atom_site_aniso_U_13
_atom_site_aniso_U_12
Fe 0.02065(12) 0.01848(12) 0.02213(12) -0.00109(8) 0.00585(8) 0.00102(8)
N 0.0162(5) 0.0226(6) 0.0137(5) -0.0002(4) 0.0050(4) 0.0021(4)
O1 0.0277(5) 0.0311(6) 0.0156(5) 0.0018(4) 0.0037(4) 0.0074(4)
O2 0.0256(5) 0.0340(6) 0.0172(5) -0.0066(4) 0.0043(4) 0.0017(5)
O3 0.0147(5) 0.0527(7) 0.0166(5) -0.0065(5) 0.0048(4) 0.0003(5)
O4 0.0153(5) 0.0520(8) 0.0151(5) 0.0042(5) 0.0038(4) -0.0005(5)
C1 0.0179(6) 0.0183(7) 0.0211(7) -0.0005(5) 0.0056(5) -0.0001(5)
C2 0.0289(8) 0.0218(7) 0.0227(7) 0.0025(6) 0.0114(6) 0.0028(6)
C3 0.0310(8) 0.0270(8) 0.0340(8) -0.0046(7) 0.0185(7) -0.0001(7)
C4 0.0191(7) 0.0275(8) 0.0428(9) -0.0044(7) 0.0082(6) 0.0041(6)
C5 0.0187(7) 0.0258(8) 0.0285(8) -0.0020(6) 0.0011(6) 0.0025(6)
C6 0.0243(8) 0.0316(9) 0.0519(11) -0.0032(8) 0.0158(8) -0.0042(7)
C7 0.0355(10) 0.0586(13) 0.0373(10) -0.0047(9) 0.0019(8) -0.0207(9)
C8 0.0542(12) 0.0367(10) 0.0669(14) -0.0286(10) 0.0330(11) -0.0213(9)
C9 0.0447(11) 0.0218(8) 0.0759(15) 0.0093(9) 0.0236(10) 0.0014(8)
C10 0.0419(10) 0.0367(9) 0.0383(10) 0.0057(8) 0.0170(8) -0.0084(8)
C11 0.0169(6) 0.0171(6) 0.0183(6) 0.0005(5) 0.0048(5) -0.0019(5)
C12 0.0151(6) 0.0214(7) 0.0153(6) -0.0002(5) 0.0047(5) 0.0020(5)
C13 0.0238(7) 0.0246(7) 0.0220(7) -0.0033(6) 0.0065(6) -0.0017(6)
C14 0.0171(6) 0.0299(8) 0.0162(6) -0.0016(6) 0.0056(5) -0.0026(6)
C15 0.0214(7) 0.0312(8) 0.0195(7) 0.0042(6) 0.0059(6) 0.0069(6)

loop_
_atom_type_symbol
_atom_type_description
_atom_type_scat_dispersion_real
_atom_type_scat_dispersion_imag
_atom_type_scat_source
C C 0.0033 0.0016 'International Tables Vol C Tables 4.2.6.8 and 6.1.1.4'
H H 0.0000 0.0000 'International Tables Vol C Tables 4.2.6.8 and 6.1.1.4'
O O 0.0106 0.0060 'International Tables Vol C Tables 4.2.6.8 and 6.1.1.4'
N N 0.0061 0.0033 'International Tables Vol C Tables 4.2.6.8 and 6.1.1.4'
Fe Fe 0.3463 0.8444 'International Tables Vol C Tables 4.2.6.8 and 6.1.1.4'

loop_
_geom_angle_atom_site_label_1
_geom_angle_atom_site_label_2
_geom_angle_atom_site_label_3
_geom_angle
_geom_angle_site_symmetry_1
C1 Fe C9 150.14(8) .
C1 Fe C2 41.37(6) .
C9 Fe C2 166.62(8) .
C1 Fe C10 117.74(7) .
C9 Fe C10 40.49(8) .
C2 Fe C10 152.06(7) .
C1 Fe C8 168.47(9) .
C9 Fe C8 40.44(10) .
C2 Fe C8 129.24(8) .
C10 Fe C8 67.93(8) .
C1 Fe C6 109.06(7) .
C9 Fe C6 68.13(8) .
C2 Fe C6 119.15(7) .
C10 Fe C6 40.32(8) .
C8 Fe C6 68.13(8) .
C1 Fe C7 130.22(8) .
C9 Fe C7 68.10(9) .
C2 Fe C7 109.39(8) .
C10 Fe C7 67.88(8) .
C8 Fe C7 40.53(9) .
C6 Fe C7 40.50(8) .
C1 Fe C5 41.00(6) .
C9 Fe C5 116.19(8) .
C2 Fe C5 69.09(6) .
C10 Fe C5 107.61(7) .
C8 Fe C5 149.42(9) .
C6 Fe C5 129.11(7) .
C7 Fe C5 168.12(8) .
C1 Fe C3 68.85(6) .
C9 Fe C3 127.77(8) .
C2 Fe C3 40.81(6) .
C10 Fe C3 165.76(8) .
C8 Fe C3 108.13(8) .
C6 Fe C3 152.49(8) .
C7 Fe C3 118.72(8) .
C5 Fe C3 68.37(7) .
C1 Fe C4 68.54(6) .
C9 Fe C4 106.81(8) .
C2 Fe C4 68.63(7) .
C10 Fe C4 127.76(8) .
C8 Fe C4 116.94(8) .
C6 Fe C4 166.28(8) .
C7 Fe C4 151.04(8) .
C5 Fe C4 40.37(6) .
C3 Fe C4 40.53(7) .
C11 N C12 124.36(11) .
C11 N H1N 122.0 .
C12 N H1N 113.4 .
C13 O2 H2O 107.0 .
C14 O3 H3O 110.2 .
C15 O4 H4O 95.0 .
C5 C1 C2 107.87(13) .
C5 C1 C11 121.86(13) .
C2 C1 C11 130.12(13) .
C5 C1 Fe 70.08(8) .
C2 C1 Fe 69.58(8) .
C11 C1 Fe 122.41(10) .
C3 C2 C1 107.41(13) .
C3 C2 Fe 70.08(9) .
C1 C2 Fe 69.05(8) .
C3 C2 H2 126.3 .
C1 C2 H2 126.3 .
Fe C2 H2 126.1 .
C4 C3 C2 108.19(14) .
C4 C3 Fe 69.82(9) .
C2 C3 Fe 69.11(9) .
C4 C3 H3 125.9 .
C2 C3 H3 125.9 .
Fe C3 H3 126.7 .
C5 C4 C3 108.51(14) .
C5 C4 Fe 69.55(9) .
C3 C4 Fe 69.64(9) .
C5 C4 H4 125.7 .
C3 C4 H4 125.7 .
Fe C4 H4 126.6 .
C4 C5 C1 108.01(14) .
C4 C5 Fe 70.08(9) .
C1 C5 Fe 68.92(8) .
C4 C5 H5 126.0 .
C1 C5 H5 126.0 .
Fe C5 H5 126.6 .
C10 C6 C7 107.79(18) .
C10 C6 Fe 69.68(10) .
C7 C6 Fe 69.79(10) .
C10 C6 H6 126.1 .
C7 C6 H6 126.1 .
Fe C6 H6 126.0 .
C6 C7 C8 107.88(19) .
C6 C7 Fe 69.71(10) .
C8 C7 Fe 69.58(11) .
C6 C7 H7 126.1 .
C8 C7 H7 126.1 .
Fe C7 H7 126.2 .
C9 C8 C7 107.99(18) .
C9 C8 Fe 69.55(11) .
C7 C8 Fe 69.89(11) .
C9 C8 H8 126.0 .
C7 C8 H8 126.0 .
Fe C8 H8 126.1 .
C8 C9 C10 107.95(18) .
C8 C9 Fe 70.01(11) .
C10 C9 Fe 69.93(10) .
C8 C9 H9 126.0 .
C10 C9 H9 126.0 .
Fe C9 H9 125.6 .
C6 C10 C9 108.38(18) .
C6 C10 Fe 70.01(10) .
C9 C10 Fe 69.57(11) .
C6 C10 H10 125.8 .
C9 C10 H10 125.8 .
Fe C10 H10 126.2 .
O1 C11 N 122.81(13) .
O1 C11 C1 119.28(13) .
N C11 C1 117.90(12) .
N C12 C15 106.61(11) .
N C12 C14 108.36(11) .
C15 C12 C14 110.05(12) .
N C12 C13 112.82(11) .
C15 C12 C13 106.75(12) .
C14 C12 C13 112.09(11) .
O2 C13 C12 115.16(12) .
O2 C13 H13A 108.5 .
C12 C13 H13A 108.5 .
O2 C13 H13B 108.5 .
C12 C13 H13B 108.5 .
H13A C13 H13B 107.5 .
O3 C14 C12 110.81(12) .
O3 C14 H14A 109.5 .
C12 C14 H14A 109.5 .
O3 C14 H14B 109.5 .
C12 C14 H14B 109.5 .
H14A C14 H14B 108.1 .
O4 C15 C12 111.31(12) .
O4 C15 H15A 109.4 .
C12 C15 H15A 109.4 .
O4 C15 H15B 109.4 .
C12 C15 H15B 109.4 .
H15A C15 H15B 108.0 .
C91 O92 C93 116.9(3) .
O91 C91 O92 125.3(5) .
O91 C91 C92 125.1(5) .
O92 C91 C92 109.5(4) .
C91 C92 H92A 107.8 .
C91 C92 H92B 109.8 .
H92A C92 H92B 109.5 .
C91 C92 H92C 110.8 .
H92A C92 H92C 109.5 .
H92B C92 H92C 109.5 .
C94 C93 O92 110.2(5) .
C94 C93 H93B 109.4 .
O92 C93 H93B 110.0 .
C94 C93 H93A 109.0 .
O92 C93 H93A 110.2 .
O92 C93 H93A 97.1 2
H93B C93 H93A 108.0 .
C93 C94 H94A 109.8 .
C93 C94 H94B 109.1 .
H94A C94 H94B 109.5 .
C93 C94 H94C 109.5 .
H94A C94 H94C 109.5 .
H94B C94 H94C 109.5 .

loop_
_geom_bond_atom_site_label_1
_geom_bond_atom_site_label_2
_geom_bond_distance
Fe C1 2.0324(14)
Fe C9 2.0352(19)
Fe C2 2.0394(15)
Fe C10 2.0399(18)
Fe C8 2.0412(19)
Fe C6 2.0442(17)
Fe C7 2.0453(19)
Fe C5 2.0477(15)
Fe C3 2.0523(16)
Fe C4 2.0547(16)
N C11 1.3428(18)
N C12 1.4739(17)
N H1N 0.9292
O1 C11 1.2439(17)
O2 C13 1.4162(19)
O2 H2O 0.8806
O3 C14 1.4225(17)
O3 H3O 0.8786
O4 C15 1.4262(19)
O4 H4O 0.8303
C1 C5 1.429(2)
C1 C2 1.438(2)
C1 C11 1.4773(19)
C2 C3 1.427(2)
C2 H2 0.9300
C3 C4 1.423(3)
C3 H3 0.9300
C4 C5 1.416(2)
C4 H4 0.9300
C5 H5 0.9300
C6 C10 1.408(3)
C6 C7 1.415(3)
C6 H6 0.9300
C7 C8 1.415(3)
C7 H7 0.9300
C8 C9 1.409(3)
C8 H8 0.9300
C9 C10 1.410(3)
C9 H9 0.9300
C10 H10 0.9300
C12 C15 1.5298(19)
C12 C14 1.5341(19)
C12 C13 1.543(2)
C13 H13A 0.9700
C13 H13B 0.9700
C14 H14A 0.9700
C14 H14B 0.9700
C15 H15A 0.9700
C15 H15B 0.9700
O91 C91 1.190(6)
O92 C91 1.329(6)
O92 C93 1.466(6)
C91 C92 1.587(8)
C92 H92A 0.9600
C92 H92B 0.9600
C92 H92C 0.9600
C93 C94 1.353(8)
C93 H93B 0.9700
C93 H93A 0.9700
C94 H94A 0.9600
C94 H94B 0.9600
C94 H94C 0.9600
